data_7024590
loop_
_publ_author_name
'Konidaris, Konstantis F.'
'Katsoulakou, Eugenia'
'Kaplanis, Michalis'
'Bekiari, Vlasoula'
'Terzis, Aris'
'Raptopoulou, Catherine P.'
'Manessi-Zoupa, Evy'
'Perlepes, Spyros P.'

_publ_section_title
;
 A tetrahedron in a cube: a dodecanuclear Zn(II) benzoate cluster from the
 use of 2-pyridinealdoxime.
;
_journal_issue 19
_journal_name_full 'Dalton transactions (Cambridge, England : 2003)'
_journal_page_first 4492
_journal_page_last 4494
_journal_paper_doi 10.1039/b918885a
_journal_volume 39
_journal_year 2010
_chemical_formula_sum 'C27 H26 N4 O7 Zn'
_chemical_formula_weight 583.89
_chemical_name_systematic
;
?
;
_space_group_IT_number 2
_symmetry_cell_setting triclinic
_symmetry_space_group_name_Hall '-P 1'
_symmetry_space_group_name_H-M 'P -1'
_atom_sites_solution_hydrogens geom
_atom_sites_solution_primary direct
_atom_sites_solution_secondary difmap
_audit_creation_method SHELXL-97
_cell_angle_alpha 81.2177(10)
_cell_angle_beta 82.0550(10)
_cell_angle_gamma 73.1590(10)
_cell_formula_units_Z 2
_cell_length_a 9.61760(10)
_cell_length_b 9.76330(10)
_cell_length_c 15.08780(10)
_cell_measurement_reflns_used 17062
_cell_measurement_temperature 180(2)
_cell_measurement_theta_max 71.68
_cell_measurement_theta_min 6.97
_cell_volume 1333.45(2)
_computing_cell_refinement 'CrystalClear, Rigaku MSC, 2005'
_computing_data_collection 'CrystalClear, Rigaku MSC, 2005'
_computing_data_reduction 'CrystalClear, Rigaku MSC, 2005'
_computing_structure_refinement 'SHELXL-97 (Sheldrick, 1997)'
_computing_structure_solution 'SHELXS-97 (Sheldrick, 1997)'
_diffrn_ambient_temperature 180(2)
_diffrn_measured_fraction_theta_full 0.938
_diffrn_measured_fraction_theta_max 0.938
_diffrn_measurement_device_type 'Rigaku, R-AXIS SPIDER IPDS'
_diffrn_measurement_method '\q scans'
_diffrn_radiation_monochromator graphite
_diffrn_radiation_source 'fine-focus sealed tube'
_diffrn_radiation_type CuK\a
_diffrn_radiation_wavelength 1.54178
_diffrn_reflns_av_R_equivalents 0.0308
_diffrn_reflns_av_sigmaI/netI 0.0282
_diffrn_reflns_limit_h_max 11
_diffrn_reflns_limit_h_min -11
_diffrn_reflns_limit_k_max 11
_diffrn_reflns_limit_k_min -8
_diffrn_reflns_limit_l_max 17
_diffrn_reflns_limit_l_min -17
_diffrn_reflns_number 16821
_diffrn_reflns_theta_full 65.00
_diffrn_reflns_theta_max 65.00
_diffrn_reflns_theta_min 6.97
_exptl_absorpt_coefficient_mu 1.733
_exptl_absorpt_correction_T_max 1.000
_exptl_absorpt_correction_T_min 0.829
_exptl_absorpt_correction_type empirical
_exptl_absorpt_process_details 'CrystalClear, Rigaku MSC, 2005'
_exptl_crystal_colour colorless
_exptl_crystal_density_diffrn 1.454
_exptl_crystal_density_method 'not measured'
_exptl_crystal_description parall
_exptl_crystal_F_000 604
_exptl_crystal_size_max 0.55
_exptl_crystal_size_mid 0.53
_exptl_crystal_size_min 0.53
_refine_diff_density_max 0.305
_refine_diff_density_min -0.368
_refine_diff_density_rms 0.049
_refine_ls_extinction_method none
_refine_ls_goodness_of_fit_ref 1.092
_refine_ls_hydrogen_treatment refall
_refine_ls_matrix_type full
_refine_ls_number_parameters 456
_refine_ls_number_reflns 4273
_refine_ls_number_restraints 0
_refine_ls_restrained_S_all 1.092
_refine_ls_R_factor_all 0.0328
_refine_ls_R_factor_gt 0.0306
_refine_ls_shift/su_max 0.006
_refine_ls_shift/su_mean 0.000
_refine_ls_structure_factor_coef Fsqd
_refine_ls_weighting_details 'calc w=1/[\s^2^(Fo^2^)+(0.0319P)^2^+0.7457P] where P=(Fo^2^+2Fc^2^)/3'
_refine_ls_weighting_scheme calc
_refine_ls_wR_factor_gt 0.0757
_refine_ls_wR_factor_ref 0.0766
_reflns_number_gt 4009
_reflns_number_total 4273
_reflns_threshold_expression >2sigma(I)
_cod_data_source_file b918885a.txt
_cod_data_source_block peey1165
_cod_original_sg_symbol_H-M P-1
_cod_database_code 7024590

loop_
_symmetry_equiv_pos_as_xyz
'x, y, z'
'-x, -y, -z'

loop_
_atom_site_label
_atom_site_type_symbol
_atom_site_fract_x
_atom_site_fract_y
_atom_site_fract_z
_atom_site_U_iso_or_equiv
_atom_site_adp_type
_atom_site_occupancy
_atom_site_symmetry_multiplicity
_atom_site_calc_flag
NI Zn 0.20755(2) 0.41343(3) 0.232370(16) 0.02223(10) Uani 1 1 d
O1 O 0.39642(14) 0.31819(15) 0.15820(10) 0.0294(3) Uani 1 1 d
O2 O 0.35005(15) 0.14845(16) 0.09231(10) 0.0348(4) Uani 1 1 d
N21 N 0.19970(16) 0.62452(18) 0.15644(11) 0.0232(4) Uani 1 1 d
N22 N 0.32031(16) 0.51302(19) 0.30807(11) 0.0251(4) Uani 1 1 d
N31 N -0.00873(17) 0.50628(19) 0.30119(11) 0.0264(4) Uani 1 1 d
N32 N 0.05445(17) 0.36831(19) 0.15593(11) 0.0266(4) Uani 1 1 d
O11 O 0.21244(17) 0.22660(17) 0.31202(10) 0.0403(4) Uani 1 1 d
O12 O 0.36797(16) 0.19650(17) 0.41461(10) 0.0366(4) Uani 1 1 d
O21 O 0.38964(17) 0.4530(2) 0.38395(10) 0.0354(4) Uani 1 1 d
O31 O 0.08433(17) 0.29982(18) 0.07962(10) 0.0365(4) Uani 1 1 d
C1 C 0.4283(2) 0.1914(2) 0.13466(13) 0.0268(5) Uani 1 1 d
C2 C 0.5705(2) 0.0891(2) 0.16072(13) 0.0267(5) Uani 1 1 d
C3 C 0.6438(3) 0.1196(3) 0.22432(16) 0.0384(6) Uani 1 1 d
C4 C 0.7749(3) 0.0246(3) 0.24864(18) 0.0491(7) Uani 1 1 d
C5 C 0.8323(3) -0.1006(3) 0.20864(17) 0.0455(7) Uani 1 1 d
C6 C 0.7599(3) -0.1311(3) 0.14554(18) 0.0419(6) Uani 1 1 d
C7 C 0.6283(2) -0.0378(3) 0.12166(16) 0.0328(5) Uani 1 1 d
C11 C 0.2794(2) 0.1571(2) 0.37816(13) 0.0280(5) Uani 1 1 d
C12 C 0.2439(2) 0.0185(2) 0.41594(13) 0.0280(5) Uani 1 1 d
C13 C 0.3225(3) -0.0764(3) 0.48210(16) 0.0388(6) Uani 1 1 d
C14 C 0.2822(3) -0.1995(3) 0.51890(17) 0.0451(6) Uani 1 1 d
C15 C 0.1633(3) -0.2289(3) 0.49191(17) 0.0418(6) Uani 1 1 d
C16 C 0.0858(3) -0.1348(3) 0.42612(16) 0.0395(6) Uani 1 1 d
C17 C 0.1265(2) -0.0142(3) 0.38781(15) 0.0332(5) Uani 1 1 d
C21 C 0.1453(2) 0.6772(2) 0.07719(14) 0.0277(5) Uani 1 1 d
C22 C 0.1431(2) 0.8142(3) 0.03555(15) 0.0343(5) Uani 1 1 d
C23 C 0.1967(2) 0.9003(3) 0.07773(16) 0.0369(6) Uani 1 1 d
C24 C 0.2526(2) 0.8479(3) 0.15993(15) 0.0316(5) Uani 1 1 d
C25 C 0.25390(19) 0.7096(2) 0.19675(13) 0.0251(5) Uani 1 1 d
C26 C 0.3207(2) 0.6419(2) 0.28043(14) 0.0267(5) Uani 1 1 d
C31 C -0.0389(2) 0.5725(3) 0.37499(15) 0.0339(5) Uani 1 1 d
C32 C -0.1798(3) 0.6223(3) 0.41561(17) 0.0419(6) Uani 1 1 d
C33 C -0.2929(3) 0.5988(3) 0.37890(17) 0.0447(6) Uani 1 1 d
C34 C -0.2638(2) 0.5296(3) 0.30284(16) 0.0384(6) Uani 1 1 d
C35 C -0.1197(2) 0.4844(2) 0.26502(14) 0.0295(5) Uani 1 1 d
C36 C -0.0806(2) 0.4091(3) 0.18438(15) 0.0314(5) Uani 1 1 d
O1M O 0.6032(2) 0.4681(3) 0.13154(15) 0.0696(7) Uani 1 1 d
C1M C 0.5871(3) 0.5860(4) 0.0678(2) 0.0478(7) Uani 1 1 d
H21O H 0.384(3) 0.365(3) 0.396(2) 0.061(10) Uiso 1 1 d
H31O H 0.167(3) 0.261(3) 0.0780(19) 0.055(9) Uiso 1 1 d
H3 H 0.605(3) 0.203(3) 0.2494(17) 0.045(7) Uiso 1 1 d
H4 H 0.819(3) 0.043(3) 0.2919(18) 0.051(8) Uiso 1 1 d
H5 H 0.921(3) -0.164(3) 0.2233(17) 0.053(8) Uiso 1 1 d
H6 H 0.797(3) -0.212(3) 0.1162(17) 0.046(7) Uiso 1 1 d
H7 H 0.583(2) -0.058(3) 0.0846(16) 0.033(7) Uiso 1 1 d
H13 H 0.404(3) -0.058(3) 0.5020(16) 0.045(7) Uiso 1 1 d
H14 H 0.339(3) -0.268(3) 0.5606(19) 0.065(9) Uiso 1 1 d
H15 H 0.135(3) -0.307(3) 0.5181(16) 0.039(7) Uiso 1 1 d
H16 H 0.005(3) -0.154(3) 0.4105(17) 0.050(8) Uiso 1 1 d
H17 H 0.074(3) 0.056(3) 0.3427(17) 0.049(7) Uiso 1 1 d
H21 H 0.110(2) 0.617(2) 0.0520(14) 0.022(6) Uiso 1 1 d
H22 H 0.108(3) 0.843(3) -0.0193(17) 0.041(7) Uiso 1 1 d
H23 H 0.198(2) 0.988(3) 0.0537(16) 0.037(7) Uiso 1 1 d
H24 H 0.288(2) 0.903(3) 0.1878(15) 0.034(7) Uiso 1 1 d
H26 H 0.359(2) 0.695(3) 0.3122(15) 0.031(6) Uiso 1 1 d
H31 H 0.043(2) 0.584(2) 0.3980(14) 0.028(6) Uiso 1 1 d
H32 H -0.196(3) 0.674(3) 0.4666(19) 0.054(8) Uiso 1 1 d
H33 H -0.390(3) 0.629(3) 0.4052(17) 0.052(7) Uiso 1 1 d
H34 H -0.332(3) 0.510(3) 0.2765(16) 0.040(7) Uiso 1 1 d
H36 H -0.151(3) 0.389(3) 0.1558(16) 0.042(7) Uiso 1 1 d
H1OM H 0.544(3) 0.432(3) 0.1351(18) 0.048(9) Uiso 1 1 d
H1CM H 0.498(4) 0.628(4) 0.048(2) 0.078(10) Uiso 1 1 d
H2CM H 0.618(5) 0.656(6) 0.085(3) 0.16(2) Uiso 1 1 d
H3CM H 0.639(4) 0.561(5) 0.015(3) 0.115(15) Uiso 1 1 d

loop_
_atom_site_aniso_label
_atom_site_aniso_U_11
_atom_site_aniso_U_22
_atom_site_aniso_U_33
_atom_site_aniso_U_23
_atom_site_aniso_U_13
_atom_site_aniso_U_12
NI 0.01939(14) 0.02163(17) 0.02639(15) 0.00069(11) -0.00636(10) -0.00671(11)
O1 0.0205(7) 0.0219(8) 0.0459(9) -0.0080(6) -0.0011(6) -0.0050(6)
O2 0.0281(7) 0.0292(9) 0.0496(9) -0.0098(7) -0.0113(6) -0.0056(6)
N21 0.0192(8) 0.0208(9) 0.0292(9) -0.0011(7) -0.0027(6) -0.0056(7)
N22 0.0213(8) 0.0286(10) 0.0260(8) 0.0004(7) -0.0051(6) -0.0084(7)
N31 0.0256(8) 0.0268(10) 0.0277(9) -0.0002(7) -0.0025(6) -0.0101(7)
N32 0.0257(9) 0.0259(10) 0.0285(9) -0.0006(7) -0.0081(7) -0.0065(7)
O11 0.0460(9) 0.0348(10) 0.0447(9) 0.0182(7) -0.0235(7) -0.0212(7)
O12 0.0414(8) 0.0322(9) 0.0400(9) 0.0060(7) -0.0166(7) -0.0153(7)
O21 0.0416(9) 0.0361(10) 0.0338(8) 0.0066(7) -0.0196(6) -0.0172(8)
O31 0.0274(8) 0.0442(11) 0.0395(9) -0.0143(7) -0.0105(6) -0.0043(7)
C1 0.0238(10) 0.0244(12) 0.0306(11) -0.0012(9) 0.0001(8) -0.0065(9)
C2 0.0227(9) 0.0248(12) 0.0300(11) 0.0004(9) -0.0008(8) -0.0052(8)
C3 0.0362(12) 0.0348(15) 0.0417(13) -0.0089(11) -0.0085(10) -0.0013(11)
C4 0.0395(13) 0.0565(19) 0.0484(15) -0.0062(13) -0.0209(11) -0.0009(12)
C5 0.0302(12) 0.0412(16) 0.0527(15) 0.0049(12) -0.0080(10) 0.0058(11)
C6 0.0379(13) 0.0279(14) 0.0519(15) -0.0048(11) 0.0009(11) 0.0011(11)
C7 0.0291(11) 0.0289(13) 0.0393(13) -0.0055(10) -0.0037(9) -0.0053(9)
C11 0.0255(10) 0.0259(12) 0.0296(11) 0.0010(9) -0.0030(8) -0.0046(9)
C12 0.0287(10) 0.0255(12) 0.0277(10) 0.0001(9) -0.0030(8) -0.0058(9)
C13 0.0376(13) 0.0360(15) 0.0440(13) 0.0088(11) -0.0143(10) -0.0143(11)
C14 0.0523(15) 0.0354(15) 0.0468(14) 0.0151(12) -0.0200(12) -0.0142(12)
C15 0.0530(15) 0.0292(14) 0.0455(14) 0.0064(11) -0.0073(11) -0.0192(12)
C16 0.0398(13) 0.0342(15) 0.0492(14) -0.0022(11) -0.0118(10) -0.0157(11)
C17 0.0345(11) 0.0293(13) 0.0347(12) 0.0015(10) -0.0096(9) -0.0067(10)
C21 0.0264(10) 0.0274(13) 0.0300(11) -0.0039(9) -0.0049(8) -0.0073(9)
C22 0.0386(12) 0.0313(13) 0.0312(12) 0.0051(10) -0.0089(9) -0.0085(10)
C23 0.0410(13) 0.0277(14) 0.0407(13) 0.0070(11) -0.0050(10) -0.0124(10)
C24 0.0330(11) 0.0279(13) 0.0377(12) -0.0037(10) -0.0036(9) -0.0144(10)
C25 0.0193(9) 0.0253(12) 0.0299(10) -0.0022(9) -0.0005(7) -0.0061(8)
C26 0.0241(10) 0.0292(13) 0.0302(11) -0.0052(9) -0.0042(8) -0.0113(9)
C31 0.0345(12) 0.0357(14) 0.0349(12) -0.0040(10) -0.0002(9) -0.0165(10)
C32 0.0458(14) 0.0421(15) 0.0367(13) -0.0078(11) 0.0078(10) -0.0141(11)
C33 0.0300(12) 0.0533(17) 0.0433(14) -0.0026(12) 0.0061(10) -0.0056(11)
C34 0.0239(11) 0.0503(16) 0.0402(13) 0.0002(11) -0.0042(9) -0.0113(10)
C35 0.0253(10) 0.0302(12) 0.0321(11) 0.0041(9) -0.0054(8) -0.0090(9)
C36 0.0227(10) 0.0373(14) 0.0376(12) -0.0028(10) -0.0107(9) -0.0108(9)
O1M 0.0528(12) 0.0824(17) 0.0866(15) 0.0375(13) -0.0378(11) -0.0488(12)
C1M 0.0423(15) 0.0467(18) 0.0537(17) 0.0019(14) -0.0033(12) -0.0158(13)

loop_
_atom_type_symbol
_atom_type_description
_atom_type_scat_dispersion_real
_atom_type_scat_dispersion_imag
_atom_type_scat_source
C C 0.0181 0.0091 'International Tables Vol C Tables 4.2.6.8 and 6.1.1.4'
H H 0.0000 0.0000 'International Tables Vol C Tables 4.2.6.8 and 6.1.1.4'
N N 0.0311 0.0180 'International Tables Vol C Tables 4.2.6.8 and 6.1.1.4'
O O 0.0492 0.0322 'International Tables Vol C Tables 4.2.6.8 and 6.1.1.4'
Zn Zn -1.5491 0.6778 'International Tables Vol C Tables 4.2.6.8 and 6.1.1.4'

loop_
_geom_angle_atom_site_label_1
_geom_angle_atom_site_label_2
_geom_angle_atom_site_label_3
_geom_angle
O11 NI O1 91.39(6)
O11 NI N32 88.58(6)
O1 NI N32 98.20(6)
O11 NI N22 101.34(6)
O1 NI N22 92.60(6)
N32 NI N22 165.18(6)
O11 NI N21 175.16(7)
O1 NI N21 91.69(6)
N32 NI N21 94.67(6)
N22 NI N21 74.79(6)
O11 NI N31 88.11(7)
O1 NI N31 173.14(6)
N32 NI N31 74.95(6)
N22 NI N31 94.21(6)
N21 NI N31 89.28(6)
C1 O1 NI 124.84(12)
C21 N21 C25 118.17(18)
C21 N21 NI 127.29(15)
C25 N21 NI 114.53(12)
C26 N22 O21 115.65(18)
C26 N22 NI 116.91(13)
O21 N22 NI 127.43(14)
C31 N31 C35 118.44(18)
C31 N31 NI 127.46(14)
C35 N31 NI 114.00(14)
C36 N32 O31 114.93(17)
C36 N32 NI 117.09(15)
O31 N32 NI 127.98(12)
C11 O11 NI 135.99(15)
N22 O21 H21O 107(2)
N32 O31 H31O 104(2)
O2 C1 O1 124.51(18)
O2 C1 C2 118.72(19)
O1 C1 C2 116.77(18)
C3 C2 C7 119.4(2)
C3 C2 C1 120.4(2)
C7 C2 C1 120.2(2)
C2 C3 C4 120.3(2)
C2 C3 H3 118.6(16)
C4 C3 H3 121.1(16)
C5 C4 C3 119.8(2)
C5 C4 H4 120.7(17)
C3 C4 H4 119.4(18)
C6 C5 C4 120.0(2)
C6 C5 H5 119.6(17)
C4 C5 H5 120.4(17)
C5 C6 C7 120.6(2)
C5 C6 H6 122.0(16)
C7 C6 H6 117.3(16)
C6 C7 C2 119.9(2)
C6 C7 H7 120.1(17)
C2 C7 H7 120.0(17)
O12 C11 O11 125.2(2)
O12 C11 C12 119.03(18)
O11 C11 C12 115.71(19)
C17 C12 C13 118.8(2)
C17 C12 C11 119.89(18)
C13 C12 C11 121.2(2)
C14 C13 C12 119.8(2)
C14 C13 H13 119.4(15)
C12 C13 H13 120.8(15)
C15 C14 C13 120.8(2)
C15 C14 H14 118.8(18)
C13 C14 H14 120.4(18)
C14 C15 C16 119.3(2)
C14 C15 H15 120.5(15)
C16 C15 H15 120.2(15)
C17 C16 C15 120.5(2)
C17 C16 H16 121.0(17)
C15 C16 H16 118.5(17)
C16 C17 C12 120.8(2)
C16 C17 H17 123.6(15)
C12 C17 H17 115.5(15)
N21 C21 C22 122.6(2)
N21 C21 H21 115.7(13)
C22 C21 H21 121.7(13)
C23 C22 C21 118.6(2)
C23 C22 H22 122.3(16)
C21 C22 H22 119.0(16)
C22 C23 C24 119.5(2)
C22 C23 H23 121.9(16)
C24 C23 H23 118.6(16)
C25 C24 C23 118.8(2)
C25 C24 H24 121.3(15)
C23 C24 H24 120.0(15)
N21 C25 C24 122.25(19)
N21 C25 C26 115.41(18)
C24 C25 C26 122.3(2)
N22 C26 C25 118.0(2)
N22 C26 H26 122.1(14)
C25 C26 H26 119.9(14)
N31 C31 C32 123.0(2)
N31 C31 H31 115.0(13)
C32 C31 H31 122.0(13)
C33 C32 C31 118.4(2)
C33 C32 H32 122.2(16)
C31 C32 H32 119.4(16)
C34 C33 C32 119.4(2)
C34 C33 H33 119.5(16)
C32 C33 H33 121.1(16)
C33 C34 C35 118.9(2)
C33 C34 H34 123.9(16)
C35 C34 H34 117.2(16)
N31 C35 C34 121.7(2)
N31 C35 C36 116.36(17)
C34 C35 C36 121.9(2)
N32 C36 C35 117.54(19)
N32 C36 H36 120.9(15)
C35 C36 H36 121.6(15)
C1M O1M H1OM 114(2)
O1M C1M H1CM 119(2)
O1M C1M H2CM 112(3)
H1CM C1M H2CM 107(4)
O1M C1M H3CM 111(3)
H1CM C1M H3CM 99(3)
H2CM C1M H3CM 108(4)

loop_
_geom_bond_atom_site_label_1
_geom_bond_atom_site_label_2
_geom_bond_distance
NI O11 2.0174(14)
NI O1 2.0479(13)
NI N32 2.1663(17)
NI N22 2.1723(17)
NI N21 2.1860(16)
NI N31 2.1965(16)
O1 C1 1.279(3)
O2 C1 1.244(3)
N21 C21 1.340(3)
N21 C25 1.350(3)
N22 C26 1.265(3)
N22 O21 1.371(2)
N31 C31 1.328(3)
N31 C35 1.346(3)
N32 C36 1.276(3)
N32 O31 1.374(2)
O11 C11 1.261(2)
O12 C11 1.249(3)
O21 H21O 0.86(3)
O31 H31O 0.78(3)
C1 C2 1.504(3)
C2 C3 1.379(3)
C2 C7 1.388(3)
C3 C4 1.389(3)
C3 H3 0.91(3)
C4 C5 1.380(4)
C4 H4 0.89(3)
C5 C6 1.368(4)
C5 H5 0.93(3)
C6 C7 1.385(3)
C6 H6 0.92(3)
C7 H7 0.83(2)
C11 C12 1.500(3)
C12 C17 1.393(3)
C12 C13 1.395(3)
C13 C14 1.382(3)
C13 H13 0.95(3)
C14 C15 1.382(4)
C14 H14 0.94(3)
C15 C16 1.383(3)
C15 H15 0.90(3)
C16 C17 1.368(3)
C16 H16 0.92(3)
C17 H17 0.97(3)
C21 C22 1.384(3)
C21 H21 0.91(2)
C22 C23 1.372(4)
C22 H22 0.91(2)
C23 C24 1.386(3)
C23 H23 0.88(3)
C24 C25 1.377(3)
C24 H24 0.90(2)
C25 C26 1.472(3)
C26 H26 0.93(2)
C31 C32 1.389(3)
C31 H31 0.95(2)
C32 C33 1.376(4)
C32 H32 0.96(3)
C33 C34 1.375(4)
C33 H33 0.94(3)
C34 C35 1.395(3)
C34 H34 0.89(3)
C35 C36 1.466(3)
C36 H36 0.93(2)
O1M C1M 1.369(3)
O1M H1OM 0.75(3)
C1M H1CM 0.91(3)
C1M H2CM 0.91(5)
C1M H3CM 0.91(4)
